data_4060889
loop_
_publ_author_name
'Izmer, Vyatcheslav V.'
'Lebedev, Artyom Y.'
'Nikulin, Mikhail V.'
'Ryabov, Alexey N.'
'Asachenko, Andrei F.'
'Lygin, Alexander V.'
'Sorokin, Denis A.'
'Voskoboynikov, Alexander Z.'

_publ_section_title
;
 Palladium-Catalyzed Pathways to Aryl-Substituted Indenes:
 Efficient Synthesis of Ligands and the Respectiveansa-Zirconocenes
;
_journal_coden_ASTM ORGND7
_journal_issue 5
_journal_name_full Organometallics
_journal_page_first 1217
_journal_page_last 1229
_journal_paper_doi 10.1021/om050937e
_journal_volume 25
_journal_year 2006
_chemical_formula_moiety 'C30 H26 Cl2 S2 Si Zr'
_chemical_formula_sum 'C30 H26 Cl2 S2 Si Zr'
_chemical_formula_weight 640.84
_space_group_IT_number 15
_symmetry_cell_setting monoclinic
_symmetry_space_group_name_Hall '-C 2yc'
_symmetry_space_group_name_H-M 'C 1 2/c 1'
_atom_sites_solution_hydrogens geom
_atom_sites_solution_primary direct
_atom_sites_solution_secondary difmap
_audit_creation_method SHELXL-97
_cell_angle_alpha 90.00
_cell_angle_beta 98.414(5)
_cell_angle_gamma 90.00
_cell_formula_units_Z 4
_cell_length_a 13.299(3)
_cell_length_b 14.064(3)
_cell_length_c 14.392(3)
_cell_measurement_reflns_used 1024
_cell_measurement_temperature 120(2)
_cell_measurement_theta_max 26.2
_cell_measurement_theta_min 2.20
_cell_volume 2662.9(10)
_computing_cell_refinement 'SAINTPlus (Bruker, 1998a)'
_computing_data_collection 'SMART (Bruker, 1998b)'
_computing_data_reduction 'SAINTPlus (Bruker, 1998a)'
_computing_molecular_graphics 'SHELXTL ver. 5.1 (Sheldrick, 1998b)'
_computing_publication_material 'SHELXTL ver. 5.1 (Sheldrick, 1998b)'
_computing_structure_refinement 'SHELXTL ver. 5.1 (Sheldrick, 1998b)'
_computing_structure_solution 'SHELXTL ver. 5.1 (Sheldrick, 1998b)'
_diffrn_ambient_temperature 120(2)
_diffrn_measured_fraction_theta_full 0.991
_diffrn_measured_fraction_theta_max 0.991
_diffrn_measurement_device_type 'Bruker SMART 1000 CCD area detector'
_diffrn_measurement_method 'phi and omega scans'
_diffrn_radiation_monochromator graphite
_diffrn_radiation_source 'fine-focus sealed tube'
_diffrn_radiation_type MoK\a
_diffrn_radiation_wavelength 0.71073
_diffrn_reflns_av_R_equivalents 0.0360
_diffrn_reflns_av_sigmaI/netI 0.0517
_diffrn_reflns_limit_h_max 12
_diffrn_reflns_limit_h_min -17
_diffrn_reflns_limit_k_max 18
_diffrn_reflns_limit_k_min -12
_diffrn_reflns_limit_l_max 19
_diffrn_reflns_limit_l_min -18
_diffrn_reflns_number 7756
_diffrn_reflns_theta_full 28.05
_diffrn_reflns_theta_max 28.05
_diffrn_reflns_theta_min 2.12
_exptl_absorpt_coefficient_mu 0.835
_exptl_absorpt_correction_T_max 0.8507
_exptl_absorpt_correction_T_min 0.8131
_exptl_absorpt_correction_type multi-scan
_exptl_absorpt_process_details 'SADABS (Sheldrick, 1998a)'
_exptl_crystal_colour red
_exptl_crystal_density_diffrn 1.598
_exptl_crystal_density_method 'not measured'
_exptl_crystal_description prism
_exptl_crystal_F_000 1304
_exptl_crystal_size_max 0.40
_exptl_crystal_size_mid 0.20
_exptl_crystal_size_min 0.20
_geom_special_details
; 
 All esds (except the esd in the dihedral angle between two l.s. planes) 
 are estimated using the full covariance matrix.  The cell esds are taken 
 into account individually in the estimation of esds in distances, angles 
 and torsion angles; correlations between esds in cell parameters are only 
 used when they are defined by crystal symmetry.  An approximate (isotropic) 
 treatment of cell esds is used for estimating esds involving l.s. planes. 
;
_refine_diff_density_max 0.978
_refine_diff_density_min -0.385
_refine_diff_density_rms 0.088
_refine_ls_extinction_method none
_refine_ls_goodness_of_fit_ref 1.023
_refine_ls_hydrogen_treatment constr
_refine_ls_matrix_type full
_refine_ls_number_parameters 183
_refine_ls_number_reflns 3207
_refine_ls_number_restraints 6
_refine_ls_restrained_S_all 1.023
_refine_ls_R_factor_all 0.0712
_refine_ls_R_factor_gt 0.0452
_refine_ls_shift/su_max 0.000
_refine_ls_shift/su_mean 0.000
_refine_ls_structure_factor_coef Fsqd
_refine_ls_weighting_details 'calc w=1/[\s^2^(Fo^2^)+(0.0200P)^2^+9.6000P] where P=(Fo^2^+2Fc^2^)/3'
_refine_ls_weighting_scheme calc
_refine_ls_wR_factor_gt 0.0917
_refine_ls_wR_factor_ref 0.1008
_refine_special_details
; 
 Refinement of F^2^ against ALL reflections.  The weighted R-factor wR and 
 goodness of fit S are based on F^2^, conventional R-factors R are based 
 on F, with F set to zero for negative F^2^. The threshold expression of 
 F^2^ > 2sigma(F^2^) is used only for calculating R-factors(gt) etc. and is 
 not relevant to the choice of reflections for refinement.  R-factors based 
 on F^2^ are statistically about twice as large as those based on F, and R- 
 factors based on ALL data will be even larger. 
;
_reflns_number_gt 2196
_reflns_number_total 3207
_reflns_threshold_expression I>2\s(I)
_cod_depositor_comments
;
 Adding additional information after consulting the original supplementary
 material.

 Antanas Vaitkus,
 2018-08-16

The following automatic conversions were performed:
'_symmetry_cell_setting' value 'Monoclinic' changed to 'monoclinic'
according to '/home/saulius/struct/CIF-dictionaries/cif_core.dic'
dictionary named 'cif_core.dic' version 2.4.1 from 2010-06-29.

Automatic conversion script
Id: cif_fix_enum 1527 2010-12-29 10:47:43Z saulius 
;
_cod_original_sg_symbol_H-M 'C 2/c'
_cod_database_code 4060889

loop_
_symmetry_equiv_pos_as_xyz
'x, y, z'
'-x, y, -z+1/2'
'x+1/2, y+1/2, z'
'-x+1/2, y+1/2, -z+1/2'
'-x, -y, -z'
'x, -y, z-1/2'
'-x+1/2, -y+1/2, -z'
'x+1/2, -y+1/2, z-1/2'

loop_
_atom_site_label
_atom_site_type_symbol
_atom_site_fract_x
_atom_site_fract_y
_atom_site_fract_z
_atom_site_U_iso_or_equiv
_atom_site_adp_type
_atom_site_occupancy
_atom_site_symmetry_multiplicity
_atom_site_calc_flag
_atom_site_refinement_flags
_atom_site_disorder_assembly
_atom_site_disorder_group
Zr1 Zr 0.5000 0.17472(3) 0.2500 0.03713(12) Uani 1 2 d S . .
Cl1 Cl 0.37155(6) 0.28863(6) 0.18478(5) 0.0443(2) Uani 1 1 d . . .
Si1 Si 0.5000 -0.06116(10) 0.2500 0.0423(3) Uani 1 2 d S . .
C1 C 0.5425(2) 0.0292(2) 0.1679(2) 0.0388(7) Uani 1 1 d . . .
C2 C 0.4766(2) 0.0807(2) 0.0965(2) 0.0410(8) Uani 1 1 d . . .
C3 C 0.3798(2) 0.0592(3) 0.0458(2) 0.0445(8) Uani 1 1 d . . .
H3A H 0.3463 0.0036 0.0581 0.053 Uiso 1 1 calc R . .
C4 C 0.3368(3) 0.1204(3) -0.0208(2) 0.0479(9) Uani 1 1 d . . .
H4A H 0.2737 0.1055 -0.0546 0.058 Uiso 1 1 calc R . .
C5 C 0.3844(3) 0.2061(2) -0.0407(2) 0.0455(8) Uani 1 1 d . . .
H5A H 0.3506 0.2472 -0.0854 0.055 Uiso 1 1 calc R . .
C6 C 0.4792(2) 0.2307(2) 0.0040(2) 0.0415(8) Uani 1 1 d . A .
C7 C 0.5281(2) 0.1668(2) 0.07335(19) 0.0364(7) Uani 1 1 d . . .
C8 C 0.6245(2) 0.1664(2) 0.1290(2) 0.0403(8) Uani 1 1 d . . .
H8A H 0.6787 0.2124 0.1240 0.048 Uiso 1 1 calc R . .
C9 C 0.6355(2) 0.0837(2) 0.1834(2) 0.0414(8) Uani 1 1 d . . .
C10 C 0.6058(3) -0.1394(3) 0.3031(2) 0.0521(9) Uani 1 1 d . . .
H10A H 0.5868 -0.1709 0.3571 0.078 Uiso 1 1 calc R . .
H10B H 0.6655 -0.1017 0.3217 0.078 Uiso 1 1 calc R . .
H10C H 0.6196 -0.1860 0.2579 0.078 Uiso 1 1 calc R . .
C11 C 0.5279(3) 0.3200(2) -0.0180(2) 0.0441(8) Uani 1 1 d . . .
C15 C 0.7330(2) 0.0601(3) 0.2467(2) 0.0498(9) Uani 1 1 d . . .
H15A H 0.7555 -0.0022 0.2317 0.075 Uiso 1 1 calc R . .
H15B H 0.7214 0.0613 0.3110 0.075 Uiso 1 1 calc R . .
H15C H 0.7840 0.1060 0.2377 0.075 Uiso 1 1 calc R . .
S1 S 0.50440(10) 0.37210(8) -0.12542(8) 0.0529(3) Uani 0.80 1 d PD A 1
C12 C 0.5988(2) 0.3784(2) 0.0446(2) 0.0293(8) Uani 0.80 1 d PD A 1
H12A H 0.6251 0.3624 0.1060 0.035 Uiso 0.80 1 calc PR A 1
C13 C 0.6216(3) 0.4622(3) -0.0009(3) 0.0531(12) Uani 0.80 1 d PD A 1
H13A H 0.6622 0.5101 0.0293 0.064 Uiso 0.80 1 calc PR A 1
C14 C 0.5803(4) 0.4676(4) -0.0913(4) 0.0528(14) Uani 0.80 1 d PD A 1
H14A H 0.5916 0.5174 -0.1309 0.063 Uiso 0.80 1 calc PR A 1
S1' S 0.4556(8) 0.3883(8) -0.0931(8) 0.145(4) Uiso 0.20 1 d PD A 2
C12' C 0.6316(10) 0.3421(9) -0.0110(9) 0.033(3) Uiso 0.20 1 d PD A 2
H12B H 0.6863 0.3042 0.0140 0.040 Uiso 0.20 1 calc PR A 2
C13' C 0.6357(14) 0.4343(13) -0.0502(17) 0.084(8) Uiso 0.20 1 d PD A 2
H13B H 0.6925 0.4732 -0.0370 0.100 Uiso 0.20 1 calc PR A 2
C14' C 0.5525(13) 0.4616(15) -0.1073(17) 0.058(7) Uiso 0.20 1 d PD A 2
H14B H 0.5485 0.5129 -0.1484 0.069 Uiso 0.20 1 calc PR A 2

loop_
_atom_site_aniso_label
_atom_site_aniso_U_11
_atom_site_aniso_U_22
_atom_site_aniso_U_33
_atom_site_aniso_U_23
_atom_site_aniso_U_13
_atom_site_aniso_U_12
Zr1 0.0367(2) 0.0449(3) 0.0311(2) 0.000 0.00955(17) 0.000
Cl1 0.0430(4) 0.0524(5) 0.0383(4) 0.0102(4) 0.0088(3) 0.0055(4)
Si1 0.0484(7) 0.0455(7) 0.0357(6) 0.000 0.0145(5) 0.000
C1 0.0416(16) 0.0420(18) 0.0354(15) -0.0022(14) 0.0146(13) -0.0020(14)
C2 0.0448(17) 0.0472(19) 0.0333(15) -0.0043(14) 0.0133(13) -0.0090(15)
C3 0.0475(18) 0.0472(19) 0.0395(17) 0.0001(16) 0.0084(14) -0.0160(16)
C4 0.0497(19) 0.056(2) 0.0367(17) 0.0010(16) 0.0009(15) -0.0168(17)
C5 0.0524(19) 0.052(2) 0.0318(16) 0.0020(15) 0.0037(14) -0.0126(16)
C6 0.0465(17) 0.051(2) 0.0290(15) -0.0020(14) 0.0114(13) -0.0120(16)
C7 0.0396(15) 0.0442(18) 0.0273(13) -0.0037(14) 0.0114(12) -0.0086(14)
C8 0.0389(16) 0.0514(19) 0.0338(15) -0.0092(15) 0.0161(13) -0.0082(15)
C9 0.0398(16) 0.052(2) 0.0350(15) -0.0081(15) 0.0144(13) -0.0001(15)
C10 0.065(2) 0.048(2) 0.0462(19) -0.0020(17) 0.0195(17) 0.0054(18)
C11 0.0513(18) 0.0446(19) 0.0397(16) 0.0045(15) 0.0180(14) -0.0058(16)
C15 0.0394(17) 0.061(2) 0.0503(19) -0.0062(18) 0.0112(15) 0.0064(17)
S1 0.0753(8) 0.0485(7) 0.0380(5) -0.0012(5) 0.0192(5) -0.0153(6)
C12 0.0293(17) 0.0334(19) 0.0260(16) 0.0008(15) 0.0063(14) -0.0124(15)
C13 0.051(2) 0.052(3) 0.060(3) -0.021(2) 0.025(2) -0.023(2)
C14 0.068(3) 0.045(3) 0.053(3) 0.005(2) 0.036(2) -0.010(2)

loop_
_atom_type_symbol
_atom_type_description
_atom_type_scat_dispersion_real
_atom_type_scat_dispersion_imag
_atom_type_scat_source
C C 0.0033 0.0016 'International Tables Vol C Tables 4.2.6.8 and 6.1.1.4'
H H 0.0000 0.0000 'International Tables Vol C Tables 4.2.6.8 and 6.1.1.4'
Si Si 0.0817 0.0704 'International Tables Vol C Tables 4.2.6.8 and 6.1.1.4'
S S 0.1246 0.1234 'International Tables Vol C Tables 4.2.6.8 and 6.1.1.4'
Cl Cl 0.1484 0.1585 'International Tables Vol C Tables 4.2.6.8 and 6.1.1.4'
Zr Zr -2.9673 0.5597 'International Tables Vol C Tables 4.2.6.8 and 6.1.1.4'

loop_
_geom_angle_atom_site_label_1
_geom_angle_atom_site_label_2
_geom_angle_atom_site_label_3
_geom_angle
_geom_angle_site_symmetry_1
_geom_angle_site_symmetry_3
Cl1 Zr1 Cl1 97.44(5) 2_655 .
Cl1 Zr1 C1 123.99(8) 2_655 2_655
Cl1 Zr1 C1 122.30(7) . 2_655
Cl1 Zr1 C1 122.30(7) 2_655 .
Cl1 Zr1 C1 123.99(8) . .
C1 Zr1 C1 68.06(14) 2_655 .
Cl1 Zr1 C9 133.80(8) 2_655 2_655
Cl1 Zr1 C9 88.88(8) . 2_655
C1 Zr1 C9 33.69(10) 2_655 2_655
C1 Zr1 C9 89.26(11) . 2_655
Cl1 Zr1 C9 88.88(8) 2_655 .
Cl1 Zr1 C9 133.80(8) . .
C1 Zr1 C9 89.26(11) 2_655 .
C1 Zr1 C9 33.69(10) . .
C9 Zr1 C9 118.70(15) 2_655 .
Cl1 Zr1 C2 131.73(7) 2_655 .
Cl1 Zr1 C2 90.99(8) . .
C1 Zr1 C2 88.70(10) 2_655 .
C1 Zr1 C2 33.36(10) . .
C9 Zr1 C2 93.59(10) 2_655 .
C9 Zr1 C2 53.82(10) . .
Cl1 Zr1 C2 90.99(8) 2_655 2_655
Cl1 Zr1 C2 131.73(7) . 2_655
C1 Zr1 C2 33.36(10) 2_655 2_655
C1 Zr1 C2 88.70(10) . 2_655
C9 Zr1 C2 53.82(10) 2_655 2_655
C9 Zr1 C2 93.59(10) . 2_655
C2 Zr1 C2 117.66(15) . 2_655
Cl1 Zr1 C8 104.72(8) 2_655 2_655
Cl1 Zr1 C8 78.81(7) . 2_655
C1 Zr1 C8 54.83(10) 2_655 2_655
C1 Zr1 C8 120.03(10) . 2_655
C9 Zr1 C8 31.87(10) 2_655 2_655
C9 Zr1 C8 143.40(11) . 2_655
C2 Zr1 C8 123.52(10) . 2_655
C2 Zr1 C8 53.17(10) 2_655 2_655
Cl1 Zr1 C8 78.81(7) 2_655 .
Cl1 Zr1 C8 104.72(8) . .
C1 Zr1 C8 120.03(10) 2_655 .
C1 Zr1 C8 54.83(10) . .
C9 Zr1 C8 143.40(11) 2_655 .
C9 Zr1 C8 31.87(10) . .
C2 Zr1 C8 53.17(10) . .
C2 Zr1 C8 123.52(10) 2_655 .
C8 Zr1 C8 174.78(15) 2_655 .
Cl1 Zr1 C7 102.16(7) 2_655 .
Cl1 Zr1 C7 81.11(7) . .
C1 Zr1 C7 120.19(10) 2_655 .
C1 Zr1 C7 55.02(10) . .
C9 Zr1 C7 124.01(10) 2_655 .
C9 Zr1 C7 52.94(10) . .
C2 Zr1 C7 32.55(10) . .
C2 Zr1 C7 143.03(10) 2_655 .
C8 Zr1 C7 148.16(9) 2_655 .
C8 Zr1 C7 31.41(9) . .
Cl1 Zr1 C7 81.11(7) 2_655 2_655
Cl1 Zr1 C7 102.16(7) . 2_655
C1 Zr1 C7 55.02(10) 2_655 2_655
C1 Zr1 C7 120.19(10) . 2_655
C9 Zr1 C7 52.94(10) 2_655 2_655
C9 Zr1 C7 124.01(10) . 2_655
C2 Zr1 C7 143.03(10) . 2_655
C2 Zr1 C7 32.55(10) 2_655 2_655
C8 Zr1 C7 31.41(9) 2_655 2_655
C8 Zr1 C7 148.16(9) . 2_655
C7 Zr1 C7 175.13(14) . 2_655
C10 Si1 C10 107.4(2) 2_655 .
C10 Si1 C1 112.33(14) 2_655 2_655
C10 Si1 C1 114.91(14) . 2_655
C10 Si1 C1 114.91(14) 2_655 .
C10 Si1 C1 112.33(14) . .
C1 Si1 C1 94.8(2) 2_655 .
C9 C1 C2 105.1(3) . .
C9 C1 Si1 126.3(2) . .
C2 C1 Si1 125.5(2) . .
C9 C1 Zr1 74.78(18) . .
C2 C1 Zr1 76.54(18) . .
Si1 C1 Zr1 98.57(12) . .
C3 C2 C1 132.1(3) . .
C3 C2 C7 118.9(3) . .
C1 C2 C7 108.9(3) . .
C3 C2 Zr1 122.9(2) . .
C1 C2 Zr1 70.09(17) . .
C7 C2 Zr1 76.43(17) . .
C4 C3 C2 119.2(3) . .
C4 C3 H3A 120.4 . .
C2 C3 H3A 120.4 . .
C3 C4 C5 122.2(3) . .
C3 C4 H4A 118.9 . .
C5 C4 H4A 118.9 . .
C6 C5 C4 121.9(3) . .
C6 C5 H5A 119.1 . .
C4 C5 H5A 119.1 . .
C5 C6 C7 117.6(3) . .
C5 C6 C11 121.2(3) . .
C7 C6 C11 121.3(3) . .
C8 C7 C6 133.2(3) . .
C8 C7 C2 106.6(3) . .
C6 C7 C2 120.2(3) . .
C8 C7 Zr1 72.28(16) . .
C6 C7 Zr1 122.4(2) . .
C2 C7 Zr1 71.02(16) . .
C9 C8 C7 109.5(3) . .
C9 C8 Zr1 71.61(16) . .
C7 C8 Zr1 76.30(16) . .
C9 C8 H8A 125.0 . .
C7 C8 H8A 125.0 . .
Zr1 C8 H8A 125.0 . .
C8 C9 C1 109.7(3) . .
C8 C9 C15 122.1(3) . .
C1 C9 C15 128.1(3) . .
C8 C9 Zr1 76.52(18) . .
C1 C9 Zr1 71.53(17) . .
C15 C9 Zr1 118.9(2) . .
Si1 C10 H10A 109.5 . .
Si1 C10 H10B 109.5 . .
H10A C10 H10B 109.5 . .
Si1 C10 H10C 109.5 . .
H10A C10 H10C 109.5 . .
H10B C10 H10C 109.5 . .
C12' C11 C6 129.4(6) . .
C12 C11 C6 127.9(3) . .
C12' C11 S1' 113.0(7) . .
C12 C11 S1' 109.8(5) . .
C6 C11 S1' 114.0(4) . .
C12' C11 S1 91.0(6) . .
C12 C11 S1 109.6(2) . .
C6 C11 S1 122.5(3) . .
C9 C15 H15A 109.5 . .
C9 C15 H15B 109.5 . .
H15A C15 H15B 109.5 . .
C9 C15 H15C 109.5 . .
H15A C15 H15C 109.5 . .
H15B C15 H15C 109.5 . .
C11 S1 C14 93.1(2) . .
C13 C12 C11 110.5(3) . .
C13 C12 H12A 124.8 . .
C11 C12 H12A 124.8 . .
C14 C13 C12 114.5(4) . .
C14 C13 H13A 122.7 . .
C12 C13 H13A 122.7 . .
C13 C14 S1 112.1(3) . .
C13 C14 H14A 123.9 . .
S1 C14 H14A 123.9 . .
C11 S1' C14' 93.0(8) . .
C11 C12' C13' 105.5(11) . .
C11 C12' H12B 127.2 . .
C13' C12' H12B 127.2 . .
C14' C13' C12' 115.5(16) . .
C14' C13' H13B 122.2 . .
C12' C13' H13B 122.2 . .
C13' C14' S1' 109.3(14) . .
C13' C14' H14B 125.3 . .
S1' C14' H14B 125.4 . .

loop_
_geom_bond_atom_site_label_1
_geom_bond_atom_site_label_2
_geom_bond_distance
_geom_bond_site_symmetry_2
Zr1 Cl1 2.4282(9) 2_655
Zr1 Cl1 2.4282(9) .
Zr1 C1 2.469(3) 2_655
Zr1 C1 2.469(3) .
Zr1 C9 2.512(3) 2_655
Zr1 C9 2.512(3) .
Zr1 C2 2.554(3) .
Zr1 C2 2.554(3) 2_655
Zr1 C8 2.574(3) 2_655
Zr1 C8 2.574(3) .
Zr1 C7 2.626(3) .
Zr1 C7 2.626(3) 2_655
Si1 C10 1.860(4) 2_655
Si1 C10 1.860(4) .
Si1 C1 1.877(3) 2_655
Si1 C1 1.877(3) .
C1 C9 1.444(4) .
C1 C2 1.444(4) .
C2 C3 1.416(4) .
C2 C7 1.453(4) .
C3 C4 1.351(5) .
C3 H3A 0.9300 .
C4 C5 1.410(5) .
C4 H4A 0.9300 .
C5 C6 1.373(4) .
C5 H5A 0.9300 .
C6 C7 1.427(4) .
C6 C11 1.469(4) .
C7 C8 1.409(4) .
C8 C9 1.398(5) .
C8 H8A 0.9800 .
C9 C15 1.508(4) .
C10 H10A 0.9600 .
C10 H10B 0.9600 .
C10 H10C 0.9600 .
C11 C12' 1.403(14) .
C11 C12 1.458(5) .
C11 S1' 1.647(12) .
C11 S1 1.698(3) .
C15 H15A 0.9600 .
C15 H15B 0.9600 .
C15 H15C 0.9600 .
S1 C14 1.708(5) .
C12 C13 1.403(5) .
C12 H12A 0.9300 .
C13 C14 1.338(7) .
C13 H13A 0.9300 .
C14 H14A 0.9300 .
S1' C14' 1.684(16) .
C12' C13' 1.419(16) .
C12' H12B 0.9300 .
C13' C14' 1.334(17) .
C13' H13B 0.9300 .
C14' H14B 0.9300 .

loop_
_geom_torsion_atom_site_label_1
_geom_torsion_atom_site_label_2
_geom_torsion_atom_site_label_3
_geom_torsion_atom_site_label_4
_geom_torsion
_geom_torsion_site_symmetry_1
_geom_torsion_site_symmetry_2
_geom_torsion_site_symmetry_3
_geom_torsion_site_symmetry_4
C10 Si1 C1 C9 -165.3(3) 2_655 . . .
C10 Si1 C1 C9 -42.1(3) . . . .
C1 Si1 C1 C9 77.4(3) 2_655 . . .
C10 Si1 C1 C2 37.8(3) 2_655 . . .
C10 Si1 C1 C2 161.0(3) . . . .
C1 Si1 C1 C2 -79.5(3) 2_655 . . .
C10 Si1 C1 Zr1 117.34(15) 2_655 . . .
C10 Si1 C1 Zr1 -119.43(14) . . . .
C1 Si1 C1 Zr1 0.0 2_655 . . .
Cl1 Zr1 C1 C9 -8.1(2) 2_655 . . .
Cl1 Zr1 C1 C9 119.58(16) . . . .
C1 Zr1 C1 C9 -125.4(2) 2_655 . . .
C9 Zr1 C1 C9 -152.28(15) 2_655 . . .
C2 Zr1 C1 C9 110.1(2) . . . .
C2 Zr1 C1 C9 -98.45(19) 2_655 . . .
C8 Zr1 C1 C9 -143.57(17) 2_655 . . .
C8 Zr1 C1 C9 35.32(17) . . . .
C7 Zr1 C1 C9 73.95(18) . . . .
C7 Zr1 C1 C9 -107.09(18) 2_655 . . .
Cl1 Zr1 C1 C2 -118.16(16) 2_655 . . .
Cl1 Zr1 C1 C2 9.5(2) . . . .
C1 Zr1 C1 C2 124.6(2) 2_655 . . .
C9 Zr1 C1 C2 97.67(18) 2_655 . . .
C9 Zr1 C1 C2 -110.1(2) . . . .
C2 Zr1 C1 C2 151.50(14) 2_655 . . .
C8 Zr1 C1 C2 106.38(18) 2_655 . . .
C8 Zr1 C1 C2 -74.74(18) . . . .
C7 Zr1 C1 C2 -36.11(16) . . . .
C7 Zr1 C1 C2 142.85(16) 2_655 . . .
Cl1 Zr1 C1 Si1 117.28(10) 2_655 . . .
Cl1 Zr1 C1 Si1 -115.04(10) . . . .
C1 Zr1 C1 Si1 0.0 2_655 . . .
C9 Zr1 C1 Si1 -26.89(13) 2_655 . . .
C9 Zr1 C1 Si1 125.4(2) . . . .
C2 Zr1 C1 Si1 -124.6(2) . . . .
C2 Zr1 C1 Si1 26.94(13) 2_655 . . .
C8 Zr1 C1 Si1 -18.18(17) 2_655 . . .
C8 Zr1 C1 Si1 160.70(18) . . . .
C7 Zr1 C1 Si1 -160.67(17) . . . .
C7 Zr1 C1 Si1 18.29(16) 2_655 . . .
C9 C1 C2 C3 173.3(3) . . . .
Si1 C1 C2 C3 -25.8(5) . . . .
Zr1 C1 C2 C3 -116.8(4) . . . .
C9 C1 C2 C7 -2.7(3) . . . .
Si1 C1 C2 C7 158.2(2) . . . .
Zr1 C1 C2 C7 67.2(2) . . . .
C9 C1 C2 Zr1 -69.9(2) . . . .
Si1 C1 C2 Zr1 91.0(2) . . . .
Cl1 Zr1 C2 C3 -145.0(2) 2_655 . . .
Cl1 Zr1 C2 C3 -44.2(3) . . . .
C1 Zr1 C2 C3 78.1(3) 2_655 . . .
C1 Zr1 C2 C3 128.0(3) . . . .
C9 Zr1 C2 C3 44.8(3) 2_655 . . .
C9 Zr1 C2 C3 168.2(3) . . . .
C2 Zr1 C2 C3 95.4(3) 2_655 . . .
C8 Zr1 C2 C3 33.1(3) 2_655 . . .
C8 Zr1 C2 C3 -151.9(3) . . . .
C7 Zr1 C2 C3 -115.8(4) . . . .
C7 Zr1 C2 C3 67.8(3) 2_655 . . .
Cl1 Zr1 C2 C1 86.99(18) 2_655 . . .
Cl1 Zr1 C2 C1 -172.12(16) . . . .
C1 Zr1 C2 C1 -49.8(2) 2_655 . . .
C9 Zr1 C2 C1 -83.18(18) 2_655 . . .
C9 Zr1 C2 C1 40.21(17) . . . .
C2 Zr1 C2 C1 -32.59(14) 2_655 . . .
C8 Zr1 C2 C1 -94.91(19) 2_655 . . .
C8 Zr1 C2 C1 80.15(19) . . . .
C7 Zr1 C2 C1 116.2(3) . . . .
C7 Zr1 C2 C1 -60.2(2) 2_655 . . .
Cl1 Zr1 C2 C7 -29.2(2) 2_655 . . .
Cl1 Zr1 C2 C7 71.68(17) . . . .
C1 Zr1 C2 C7 -166.02(19) 2_655 . . .
C1 Zr1 C2 C7 -116.2(3) . . . .
C9 Zr1 C2 C7 160.62(19) 2_655 . . .
C9 Zr1 C2 C7 -75.99(19) . . . .
C2 Zr1 C2 C7 -148.8(2) 2_655 . . .
C8 Zr1 C2 C7 148.89(17) 2_655 . . .
C8 Zr1 C2 C7 -36.05(17) . . . .
C7 Zr1 C2 C7 -176.41(11) 2_655 . . .
C1 C2 C3 C4 -177.5(3) . . . .
C7 C2 C3 C4 -1.8(5) . . . .
Zr1 C2 C3 C4 90.3(3) . . . .
C2 C3 C4 C5 -1.0(5) . . . .
C3 C4 C5 C6 2.5(5) . . . .
C4 C5 C6 C7 -1.0(5) . . . .
C4 C5 C6 C11 179.6(3) . . . .
C5 C6 C7 C8 176.8(3) . . . .
C11 C6 C7 C8 -3.8(5) . . . .
C5 C6 C7 C2 -1.8(4) . . . .
C11 C6 C7 C2 177.6(3) . . . .
C5 C6 C7 Zr1 -87.4(3) . . . .
C11 C6 C7 Zr1 92.0(3) . . . .
C3 C2 C7 C8 -175.7(3) . . . .
C1 C2 C7 C8 0.9(3) . . . .
Zr1 C2 C7 C8 64.0(2) . . . .
C3 C2 C7 C6 3.3(4) . . . .
C1 C2 C7 C6 179.9(3) . . . .
Zr1 C2 C7 C6 -117.1(3) . . . .
C3 C2 C7 Zr1 120.3(3) . . . .
C1 C2 C7 Zr1 -63.1(2) . . . .
Cl1 Zr1 C7 C8 42.8(2) 2_655 . . .
Cl1 Zr1 C7 C8 138.6(2) . . . .
C1 Zr1 C7 C8 -99.1(2) 2_655 . . .
C1 Zr1 C7 C8 -78.3(2) . . . .
C9 Zr1 C7 C8 -138.9(2) 2_655 . . .
C9 Zr1 C7 C8 -36.37(19) . . . .
C2 Zr1 C7 C8 -115.3(3) . . . .
C2 Zr1 C7 C8 -65.6(3) 2_655 . . .
C8 Zr1 C7 C8 -170.1(3) 2_655 . . .
Cl1 Zr1 C7 C6 -87.6(2) 2_655 . . .
Cl1 Zr1 C7 C6 8.2(2) . . . .
C1 Zr1 C7 C6 130.5(2) 2_655 . . .
C1 Zr1 C7 C6 151.3(3) . . . .
C9 Zr1 C7 C6 90.7(3) 2_655 . . .
C9 Zr1 C7 C6 -166.8(3) . . . .
C2 Zr1 C7 C6 114.3(3) . . . .
C2 Zr1 C7 C6 164.0(2) 2_655 . . .
C8 Zr1 C7 C6 59.5(3) 2_655 . . .
C8 Zr1 C7 C6 -130.4(3) . . . .
Cl1 Zr1 C7 C2 158.13(17) 2_655 . . .
Cl1 Zr1 C7 C2 -106.11(18) . . . .
C1 Zr1 C7 C2 16.2(2) 2_655 . . .
C1 Zr1 C7 C2 37.03(18) . . . .
C9 Zr1 C7 C2 -23.5(2) 2_655 . . .
C9 Zr1 C7 C2 79.0(2) . . . .
C2 Zr1 C7 C2 49.7(3) 2_655 . . .
C8 Zr1 C7 C2 -54.7(3) 2_655 . . .
C8 Zr1 C7 C2 115.3(3) . . . .
C6 C7 C8 C9 -177.4(3) . . . .
C2 C7 C8 C9 1.3(3) . . . .
Zr1 C7 C8 C9 64.5(2) . . . .
C6 C7 C8 Zr1 118.1(3) . . . .
C2 C7 C8 Zr1 -63.1(2) . . . .
Cl1 Zr1 C8 C9 106.29(18) 2_655 . . .
Cl1 Zr1 C8 C9 -158.87(17) . . . .
C1 Zr1 C8 C9 -16.7(2) 2_655 . . .
C1 Zr1 C8 C9 -37.40(18) . . . .
C9 Zr1 C8 C9 -50.2(3) 2_655 . . .
C2 Zr1 C8 C9 -78.9(2) . . . .
C2 Zr1 C8 C9 22.6(2) 2_655 . . .
C7 Zr1 C8 C9 -116.3(3) . . . .
C7 Zr1 C8 C9 54.4(3) 2_655 . . .
Cl1 Zr1 C8 C7 -137.4(2) 2_655 . . .
Cl1 Zr1 C8 C7 -42.5(2) . . . .
C1 Zr1 C8 C7 99.7(2) 2_655 . . .
C1 Zr1 C8 C7 78.9(2) . . . .
C9 Zr1 C8 C7 66.1(3) 2_655 . . .
C9 Zr1 C8 C7 116.3(3) . . . .
C2 Zr1 C8 C7 37.42(19) . . . .
C2 Zr1 C8 C7 138.93(19) 2_655 . . .
C7 Zr1 C8 C7 170.7(3) 2_655 . . .
C7 C8 C9 C1 -3.1(3) . . . .
Zr1 C8 C9 C1 64.4(2) . . . .
C7 C8 C9 C15 176.7(3) . . . .
Zr1 C8 C9 C15 -115.8(3) . . . .
C7 C8 C9 Zr1 -67.5(2) . . . .
C2 C1 C9 C8 3.5(3) . . . .
Si1 C1 C9 C8 -157.2(2) . . . .
Zr1 C1 C9 C8 -67.6(2) . . . .
C2 C1 C9 C15 -176.2(3) . . . .
Si1 C1 C9 C15 23.1(5) . . . .
Zr1 C1 C9 C15 112.7(3) . . . .
C2 C1 C9 Zr1 71.1(2) . . . .
Si1 C1 C9 Zr1 -89.5(2) . . . .
Cl1 Zr1 C9 C8 -70.36(17) 2_655 . . .
Cl1 Zr1 C9 C8 28.9(2) . . . .
C1 Zr1 C9 C8 165.62(19) 2_655 . . .
C1 Zr1 C9 C8 116.5(3) . . . .
C9 Zr1 C9 C8 148.5(2) 2_655 . . .
C2 Zr1 C9 C8 76.69(19) . . . .
C2 Zr1 C9 C8 -161.28(19) 2_655 . . .
C8 Zr1 C9 C8 176.07(12) 2_655 . . .
C7 Zr1 C9 C8 35.83(17) . . . .
C7 Zr1 C9 C8 -148.84(17) 2_655 . . .
Cl1 Zr1 C9 C1 173.16(17) 2_655 . . .
Cl1 Zr1 C9 C1 -87.59(19) . . . .
C1 Zr1 C9 C1 49.1(2) 2_655 . . .
C9 Zr1 C9 C1 32.03(15) 2_655 . . .
C2 Zr1 C9 C1 -39.79(17) . . . .
C2 Zr1 C9 C1 82.24(19) 2_655 . . .
C8 Zr1 C9 C1 59.6(2) 2_655 . . .
C8 Zr1 C9 C1 -116.5(3) . . . .
C7 Zr1 C9 C1 -80.65(19) . . . .
C7 Zr1 C9 C1 94.68(19) 2_655 . . .
Cl1 Zr1 C9 C15 49.1(3) 2_655 . . .
Cl1 Zr1 C9 C15 148.4(2) . . . .
C1 Zr1 C9 C15 -74.9(3) 2_655 . . .
C1 Zr1 C9 C15 -124.0(3) . . . .
C9 Zr1 C9 C15 -92.0(3) 2_655 . . .
C2 Zr1 C9 C15 -163.8(3) . . . .
C2 Zr1 C9 C15 -41.8(3) 2_655 . . .
C8 Zr1 C9 C15 -64.4(3) 2_655 . . .
C8 Zr1 C9 C15 119.5(3) . . . .
C7 Zr1 C9 C15 155.3(3) . . . .
C7 Zr1 C9 C15 -29.3(3) 2_655 . . .
C5 C6 C11 C12' -152.4(8) . . . .
C7 C6 C11 C12' 28.2(9) . . . .
C5 C6 C11 C12 149.1(3) . . . .
C7 C6 C11 C12 -30.2(5) . . . .
C5 C6 C11 S1' 4.3(6) . . . .
C7 C6 C11 S1' -175.0(5) . . . .
C5 C6 C11 S1 -29.1(4) . . . .
C7 C6 C11 S1 151.6(3) . . . .
C12' C11 S1 C14 -43.1(6) . . . .
C12 C11 S1 C14 -1.3(3) . . . .
C6 C11 S1 C14 177.2(3) . . . .
S1' C11 S1 C14 94.7(8) . . . .
C12' C11 C12 C13 73.9(8) . . . .
C6 C11 C12 C13 -175.1(3) . . . .
S1' C11 C12 C13 -29.2(6) . . . .
S1 C11 C12 C13 3.3(4) . . . .
C11 C12 C13 C14 -4.2(5) . . . .
C12 C13 C14 S1 3.2(6) . . . .
C11 S1 C14 C13 -1.0(4) . . . .
C12' C11 S1' C14' -8.7(13) . . . .
C12 C11 S1' C14' 39.6(11) . . . .
C6 C11 S1' C14' -169.4(10) . . . .
S1 C11 S1' C14' -55.6(11) . . . .
C12 C11 C12' C13' -78.3(14) . . . .
C6 C11 C12' C13' 174.2(11) . . . .
S1' C11 C12' C13' 17.2(15) . . . .
S1 C11 C12' C13' 39.0(13) . . . .
C11 C12' C13' C14' -21(3) . . . .
C12' C13' C14' S1' 15(3) . . . .
C11 S1' C14' C13' -3(2) . . . .
